data_4072381
loop_
_publ_author_name
'Normand, Adrien T.'
'Stasch, Andreas'
'Ooi, Li-Ling'
'Cavell, Kingsley J.'

_publ_section_title
;
 Design of Cationic Mixed Phosphine/N-Heterocyclic Carbene Palladium(II)
 \p-Allyl Complexes as Monoligated Phosphine Pd(0) Precatalysts:
 Synthesis, Structural Studies, Catalysis, and Reactivity
;
_journal_issue 24
_journal_name_full Organometallics
_journal_page_first 6507
_journal_paper_doi 10.1021/om8008052
_journal_volume 27
_journal_year 2008
_chemical_formula_sum 'C21 H38 I P Pd'
_chemical_formula_weight 554.78
_chemical_name_common kjc0721
_chemical_name_systematic
;
 ?
;
_space_group_IT_number 14
_symmetry_cell_setting monoclinic
_symmetry_space_group_name_Hall '-P 2yn'
_symmetry_space_group_name_H-M 'P 1 21/n 1'
_atom_sites_solution_hydrogens geom
_atom_sites_solution_primary direct
_atom_sites_solution_secondary difmap
_audit_creation_method SHELXL-97
_cell_angle_alpha 90.00
_cell_angle_beta 110.004(1)
_cell_angle_gamma 90.00
_cell_formula_units_Z 4
_cell_length_a 13.6090(2)
_cell_length_b 11.7730(3)
_cell_length_c 15.1220(3)
_cell_measurement_reflns_used 11444
_cell_measurement_temperature 150(2)
_cell_measurement_theta_max 27.485
_cell_measurement_theta_min 2.91
_cell_volume 2276.66(8)
_computing_cell_refinement 'HKL Scalepack (Otwinowski & Minor 1997)'
_computing_data_collection 'Collect (Nonius BV, 1997-2000)'
_computing_data_reduction 'HKL Denzo and Scalepack (Otwinowski & Minor 1997'
_computing_molecular_graphics 'Ortep-99 for Windows (Farrugia, 1995)'
_computing_publication_material 'WinGX publication routines (Farrugia, 1995)'
_computing_structure_refinement 'SHELXL-97 (Sheldrick, 1997)'
_computing_structure_solution ' Dirdiff-99 (Beurskens, 1999)'
_diffrn_ambient_temperature 150(2)
_diffrn_detector_area_resol_mean 9
_diffrn_measured_fraction_theta_full 0.990
_diffrn_measured_fraction_theta_max 0.990
_diffrn_measurement_device_type KappaCCD
_diffrn_measurement_method CCD
_diffrn_radiation_monochromator graphite
_diffrn_radiation_source 'fine-focus sealed tube'
_diffrn_radiation_type MoK\a
_diffrn_radiation_wavelength 0.71073
_diffrn_reflns_av_R_equivalents 0.0722
_diffrn_reflns_av_sigmaI/netI 0.0537
_diffrn_reflns_limit_h_max 17
_diffrn_reflns_limit_h_min -17
_diffrn_reflns_limit_k_max 15
_diffrn_reflns_limit_k_min -15
_diffrn_reflns_limit_l_max 19
_diffrn_reflns_limit_l_min -19
_diffrn_reflns_number 17721
_diffrn_reflns_theta_full 27.55
_diffrn_reflns_theta_max 27.55
_diffrn_reflns_theta_min 3.02
_exptl_absorpt_coefficient_mu 2.243
_exptl_absorpt_correction_T_max 0.6040
_exptl_absorpt_correction_T_min 0.4318
_exptl_absorpt_correction_type multi-scan
_exptl_absorpt_process_details 'Sortav (Blessing, 1995)'
_exptl_crystal_colour colourless
_exptl_crystal_density_diffrn 1.619
_exptl_crystal_density_method 'not measured'
_exptl_crystal_description 'irregular block'
_exptl_crystal_F_000 1112
_exptl_crystal_size_max 0.45
_exptl_crystal_size_mid 0.28
_exptl_crystal_size_min 0.25
_refine_diff_density_max 0.637
_refine_diff_density_min -0.799
_refine_diff_density_rms 0.136
_refine_ls_extinction_method none
_refine_ls_goodness_of_fit_ref 1.055
_refine_ls_hydrogen_treatment constr
_refine_ls_matrix_type full
_refine_ls_number_parameters 221
_refine_ls_number_reflns 5216
_refine_ls_number_restraints 0
_refine_ls_restrained_S_all 1.055
_refine_ls_R_factor_all 0.0461
_refine_ls_R_factor_gt 0.0344
_refine_ls_shift/su_max 0.002
_refine_ls_shift/su_mean 0.000
_refine_ls_structure_factor_coef Fsqd
_refine_ls_weighting_details 'calc w=1/[\s^2^(Fo^2^)+(0.0243P)^2^+2.0941P] where P=(Fo^2^+2Fc^2^)/3'
_refine_ls_weighting_scheme calc
_refine_ls_wR_factor_gt 0.0739
_refine_ls_wR_factor_ref 0.0784
_reflns_number_gt 4306
_reflns_number_total 5216
_reflns_threshold_expression >2sigma(I)
_cod_data_source_file om8008052_si_009.cif
_cod_data_source_block kjc0721
_cod_original_sg_symbol_H-M 'P 21/n'
_cod_database_code 4072381

loop_
_symmetry_equiv_pos_as_xyz
'x, y, z'
'-x+1/2, y+1/2, -z+1/2'
'-x, -y, -z'
'x-1/2, -y-1/2, z-1/2'

loop_
_atom_site_label
_atom_site_type_symbol
_atom_site_fract_x
_atom_site_fract_y
_atom_site_fract_z
_atom_site_U_iso_or_equiv
_atom_site_adp_type
_atom_site_occupancy
_atom_site_symmetry_multiplicity
_atom_site_calc_flag
_atom_site_refinement_flags
_atom_site_disorder_assembly
_atom_site_disorder_group
C1A C 0.1272(3) 0.3096(4) 0.0941(2) 0.0325(9) Uani 0.50 1 d P A 1
H1A H 0.0622 0.2760 0.0500 0.039 Uiso 0.50 1 calc PR A 1
H1B H 0.1320 0.3928 0.0870 0.039 Uiso 0.50 1 calc PR A 1
C2A C 0.2195(8) 0.2474(10) 0.1096(6) 0.036(3) Uani 0.40 1 d P A 1
H2A H 0.2149 0.1970 0.0593 0.044 Uiso 0.40 1 calc PR A 1
C3A C 0.3028(4) 0.2427(5) 0.1714(3) 0.0589(15) Uani 0.50 1 d P A 1
H3A H 0.3473 0.3113 0.1810 0.071 Uiso 0.50 1 calc PR A 1
H3B H 0.3422 0.1709 0.1770 0.071 Uiso 0.50 1 calc PR A 1
C1B C 0.1272(3) 0.3096(4) 0.0941(2) 0.0325(9) Uani 0.50 1 d P A 2
H1C H 0.1019 0.2529 0.0430 0.039 Uiso 0.50 1 calc PR A 2
H1D H 0.0840 0.3793 0.0828 0.039 Uiso 0.50 1 calc PR A 2
C2B C 0.2345(5) 0.3247(6) 0.1318(4) 0.0310(14) Uiso 0.60 1 d P A 2
H2B H 0.2613 0.3988 0.1292 0.037 Uiso 0.60 1 calc PR A 2
C3B C 0.3028(4) 0.2427(5) 0.1714(3) 0.0589(15) Uani 0.50 1 d P A 2
H3C H 0.3733 0.2673 0.2121 0.071 Uiso 0.50 1 calc PR A 2
H3D H 0.3035 0.1766 0.1312 0.071 Uiso 0.50 1 calc PR A 2
C4 C 0.0330(2) 0.2471(3) 0.3856(2) 0.0177(7) Uani 1 1 d . . .
H4 H 0.0868 0.1879 0.4153 0.021 Uiso 1 1 calc R . .
C5 C 0.0785(3) 0.3580(3) 0.4365(2) 0.0221(7) Uani 1 1 d . . .
H5A H 0.0273 0.4203 0.4131 0.026 Uiso 1 1 calc R . .
H5B H 0.1427 0.3782 0.4232 0.026 Uiso 1 1 calc R . .
C6 C 0.1046(3) 0.3441(3) 0.5431(2) 0.0319(9) Uani 1 1 d . . .
H6A H 0.1615 0.2877 0.5674 0.038 Uiso 1 1 calc R . .
H6B H 0.1298 0.4175 0.5747 0.038 Uiso 1 1 calc R . .
C7 C 0.0095(3) 0.3052(3) 0.5669(2) 0.0320(9) Uani 1 1 d . . .
H7A H 0.0303 0.2923 0.6356 0.038 Uiso 1 1 calc R . .
H7B H -0.0444 0.3655 0.5494 0.038 Uiso 1 1 calc R . .
C8 C -0.0357(3) 0.1967(3) 0.5151(2) 0.0280(8) Uani 1 1 d . . .
H8A H -0.0992 0.1755 0.5291 0.034 Uiso 1 1 calc R . .
H8B H 0.0158 0.1345 0.5373 0.034 Uiso 1 1 calc R . .
C9 C -0.0637(3) 0.2112(3) 0.4088(2) 0.0246(7) Uani 1 1 d . . .
H9A H -0.1190 0.2696 0.3856 0.030 Uiso 1 1 calc R . .
H9B H -0.0911 0.1387 0.3767 0.030 Uiso 1 1 calc R . .
C10 C -0.0547(3) 0.1214(3) 0.2089(2) 0.0189(7) Uani 1 1 d . . .
H10 H -0.1248 0.1282 0.2162 0.023 Uiso 1 1 calc R . .
C11 C -0.0021(3) 0.0125(3) 0.2590(2) 0.0248(8) Uani 1 1 d . . .
H11A H 0.0684 0.0057 0.2541 0.030 Uiso 1 1 calc R . .
H11B H 0.0063 0.0173 0.3265 0.030 Uiso 1 1 calc R . .
C12 C -0.0658(3) -0.0925(3) 0.2165(2) 0.0304(8) Uani 1 1 d . . .
H12A H -0.1342 -0.0887 0.2259 0.036 Uiso 1 1 calc R . .
H12B H -0.0287 -0.1610 0.2493 0.036 Uiso 1 1 calc R . .
C13 C -0.0837(3) -0.1024(3) 0.1110(2) 0.0311(8) Uani 1 1 d . . .
H13A H -0.0159 -0.1149 0.1017 0.037 Uiso 1 1 calc R . .
H13B H -0.1291 -0.1687 0.0846 0.037 Uiso 1 1 calc R . .
C14 C -0.1345(3) 0.0042(3) 0.0596(2) 0.0344(9) Uani 1 1 d . . .
H14A H -0.2060 0.0111 0.0620 0.041 Uiso 1 1 calc R . .
H14B H -0.1402 -0.0015 -0.0073 0.041 Uiso 1 1 calc R . .
C15 C -0.0713(3) 0.1099(3) 0.1032(2) 0.0304(8) Uani 1 1 d . . .
H15A H -0.1082 0.1782 0.0698 0.036 Uiso 1 1 calc R . .
H15B H -0.0023 0.1064 0.0948 0.036 Uiso 1 1 calc R . .
C16 C -0.0612(2) 0.3689(3) 0.1991(2) 0.0154(6) Uani 1 1 d . . .
H16 H -0.0772 0.3532 0.1306 0.018 Uiso 1 1 calc R . .
C17 C -0.1685(2) 0.3819(3) 0.2104(2) 0.0200(7) Uani 1 1 d . . .
H17A H -0.1590 0.4058 0.2756 0.024 Uiso 1 1 calc R . .
H17B H -0.2051 0.3078 0.1989 0.024 Uiso 1 1 calc R . .
C18 C -0.2347(3) 0.4704(3) 0.1408(2) 0.0238(7) Uani 1 1 d . . .
H18A H -0.2495 0.4428 0.0757 0.029 Uiso 1 1 calc R . .
H18B H -0.3023 0.4801 0.1510 0.029 Uiso 1 1 calc R . .
C19 C -0.1788(3) 0.5847(3) 0.1529(2) 0.0259(8) Uani 1 1 d . . .
H19A H -0.2206 0.6376 0.1035 0.031 Uiso 1 1 calc R . .
H19B H -0.1730 0.6174 0.2148 0.031 Uiso 1 1 calc R . .
C20 C -0.0699(3) 0.5724(3) 0.1465(2) 0.0247(7) Uani 1 1 d . . .
H20A H -0.0763 0.5494 0.0818 0.030 Uiso 1 1 calc R . .
H20B H -0.0339 0.6468 0.1594 0.030 Uiso 1 1 calc R . .
C21 C -0.0047(2) 0.4849(3) 0.2160(2) 0.0200(7) Uani 1 1 d . . .
H21A H 0.0068 0.5107 0.2811 0.024 Uiso 1 1 calc R . .
H21B H 0.0644 0.4770 0.2083 0.024 Uiso 1 1 calc R . .
P1 P 0.02234(6) 0.24967(7) 0.26010(5) 0.01557(17) Uani 1 1 d . A .
Pd1 Pd 0.180133(19) 0.24511(2) 0.234459(16) 0.01826(8) Uani 1 1 d . . .
I1 I 0.301802(18) 0.15762(2) 0.395283(15) 0.03057(8) Uani 1 1 d . A .

loop_
_atom_site_aniso_label
_atom_site_aniso_U_11
_atom_site_aniso_U_22
_atom_site_aniso_U_33
_atom_site_aniso_U_23
_atom_site_aniso_U_13
_atom_site_aniso_U_12
C1A 0.043(2) 0.043(2) 0.0140(16) 0.0078(16) 0.0132(16) 0.0032(18)
C2A 0.042(6) 0.063(8) 0.016(4) 0.006(5) 0.025(4) 0.001(5)
C3A 0.044(3) 0.100(4) 0.048(3) 0.026(3) 0.037(2) 0.014(3)
C1B 0.043(2) 0.043(2) 0.0140(16) 0.0078(16) 0.0132(16) 0.0032(18)
C3B 0.044(3) 0.100(4) 0.048(3) 0.026(3) 0.037(2) 0.014(3)
C4 0.0195(16) 0.0184(17) 0.0160(15) -0.0001(12) 0.0071(13) 0.0004(13)
C5 0.0283(18) 0.0221(18) 0.0162(15) 0.0003(13) 0.0083(14) -0.0034(14)
C6 0.035(2) 0.040(2) 0.0192(17) -0.0059(16) 0.0060(15) -0.0088(17)
C7 0.044(2) 0.038(2) 0.0171(16) -0.0016(16) 0.0131(16) -0.0071(18)
C8 0.034(2) 0.029(2) 0.0261(18) 0.0047(16) 0.0161(16) -0.0011(16)
C9 0.0244(18) 0.0294(19) 0.0234(17) -0.0004(15) 0.0126(14) -0.0059(15)
C10 0.0205(17) 0.0159(16) 0.0186(15) -0.0011(13) 0.0046(13) 0.0020(13)
C11 0.036(2) 0.0152(17) 0.0205(16) 0.0028(13) 0.0063(15) 0.0009(15)
C12 0.042(2) 0.0179(18) 0.0308(19) 0.0005(15) 0.0123(17) -0.0001(16)
C13 0.046(2) 0.0164(18) 0.0314(19) -0.0067(15) 0.0137(17) -0.0011(16)
C14 0.054(3) 0.0200(19) 0.0218(18) -0.0037(15) 0.0029(17) -0.0010(17)
C15 0.046(2) 0.0187(18) 0.0193(17) -0.0009(14) 0.0017(16) -0.0018(16)
C16 0.0188(16) 0.0126(15) 0.0132(14) -0.0004(12) 0.0035(12) -0.0009(12)
C17 0.0211(17) 0.0151(16) 0.0248(16) -0.0007(13) 0.0092(14) 0.0002(13)
C18 0.0195(17) 0.0223(18) 0.0286(17) 0.0007(14) 0.0069(14) 0.0025(14)
C19 0.0276(19) 0.0188(18) 0.0296(18) 0.0026(15) 0.0076(15) 0.0030(14)
C20 0.0271(19) 0.0174(17) 0.0277(17) 0.0049(14) 0.0070(15) 0.0008(14)
C21 0.0213(17) 0.0154(16) 0.0219(16) 0.0008(13) 0.0058(13) 0.0001(13)
P1 0.0177(4) 0.0153(4) 0.0141(4) 0.0002(3) 0.0060(3) 0.0004(3)
Pd1 0.01913(14) 0.02040(15) 0.01673(13) -0.00025(10) 0.00803(10) 0.00050(10)
I1 0.02530(13) 0.04179(16) 0.02242(13) 0.00346(10) 0.00533(10) 0.01039(10)

loop_
_atom_type_symbol
_atom_type_description
_atom_type_scat_dispersion_real
_atom_type_scat_dispersion_imag
_atom_type_scat_source
C C 0.0033 0.0016 'International Tables Vol C Tables 4.2.6.8 and 6.1.1.4'
H H 0.0000 0.0000 'International Tables Vol C Tables 4.2.6.8 and 6.1.1.4'
P P 0.1023 0.0942 'International Tables Vol C Tables 4.2.6.8 and 6.1.1.4'
Pd Pd -0.9988 1.0072 'International Tables Vol C Tables 4.2.6.8 and 6.1.1.4'
I I -0.4742 1.8119 'International Tables Vol C Tables 4.2.6.8 and 6.1.1.4'

loop_
_geom_angle_atom_site_label_1
_geom_angle_atom_site_label_2
_geom_angle_atom_site_label_3
_geom_angle
C2A C1A Pd1 70.7(4)
C2A C1A H1A 116.5
Pd1 C1A H1A 116.5
C2A C1A H1B 116.5
Pd1 C1A H1B 116.5
H1A C1A H1B 113.5
C3A C2A C1A 135.1(9)
C3A C2A Pd1 76.5(4)
C1A C2A Pd1 70.9(4)
C3A C2A H2A 112.4
C1A C2A H2A 112.4
Pd1 C2A H2A 137.2
C2A C3A Pd1 71.3(4)
C2A C3A H3A 116.5
Pd1 C3A H3A 116.5
C2A C3A H3B 116.5
Pd1 C3A H3B 116.5
H3A C3A H3B 113.5
Pd1 C2B H2B 131.3
C9 C4 C5 110.6(3)
C9 C4 P1 117.8(2)
C5 C4 P1 112.1(2)
C9 C4 H4 105.0
C5 C4 H4 105.0
P1 C4 H4 105.0
C4 C5 C6 110.1(3)
C4 C5 H5A 109.6
C6 C5 H5A 109.6
C4 C5 H5B 109.6
C6 C5 H5B 109.6
H5A C5 H5B 108.1
C7 C6 C5 111.7(3)
C7 C6 H6A 109.3
C5 C6 H6A 109.3
C7 C6 H6B 109.3
C5 C6 H6B 109.3
H6A C6 H6B 108.0
C8 C7 C6 111.0(3)
C8 C7 H7A 109.4
C6 C7 H7A 109.4
C8 C7 H7B 109.4
C6 C7 H7B 109.4
H7A C7 H7B 108.0
C7 C8 C9 111.1(3)
C7 C8 H8A 109.4
C9 C8 H8A 109.4
C7 C8 H8B 109.4
C9 C8 H8B 109.4
H8A C8 H8B 108.0
C8 C9 C4 110.3(3)
C8 C9 H9A 109.6
C4 C9 H9A 109.6
C8 C9 H9B 109.6
C4 C9 H9B 109.6
H9A C9 H9B 108.1
C11 C10 C15 108.4(3)
C11 C10 P1 111.9(2)
C15 C10 P1 111.5(2)
C11 C10 H10 108.3
C15 C10 H10 108.3
P1 C10 H10 108.3
C12 C11 C10 111.6(3)
C12 C11 H11A 109.3
C10 C11 H11A 109.3
C12 C11 H11B 109.3
C10 C11 H11B 109.3
H11A C11 H11B 108.0
C11 C12 C13 111.5(3)
C11 C12 H12A 109.3
C13 C12 H12A 109.3
C11 C12 H12B 109.3
C13 C12 H12B 109.3
H12A C12 H12B 108.0
C14 C13 C12 110.7(3)
C14 C13 H13A 109.5
C12 C13 H13A 109.5
C14 C13 H13B 109.5
C12 C13 H13B 109.5
H13A C13 H13B 108.1
C13 C14 C15 111.3(3)
C13 C14 H14A 109.4
C15 C14 H14A 109.4
C13 C14 H14B 109.4
C15 C14 H14B 109.4
H14A C14 H14B 108.0
C14 C15 C10 112.3(3)
C14 C15 H15A 109.1
C10 C15 H15A 109.1
C14 C15 H15B 109.1
C10 C15 H15B 109.1
H15A C15 H15B 107.9
C17 C16 C21 109.4(3)
C17 C16 P1 117.9(2)
C21 C16 P1 113.8(2)
C17 C16 H16 104.8
C21 C16 H16 104.8
P1 C16 H16 104.8
C16 C17 C18 110.4(3)
C16 C17 H17A 109.6
C18 C17 H17A 109.6
C16 C17 H17B 109.6
C18 C17 H17B 109.6
H17A C17 H17B 108.1
C19 C18 C17 111.4(3)
C19 C18 H18A 109.4
C17 C18 H18A 109.4
C19 C18 H18B 109.4
C17 C18 H18B 109.4
H18A C18 H18B 108.0
C20 C19 C18 111.4(3)
C20 C19 H19A 109.3
C18 C19 H19A 109.3
C20 C19 H19B 109.3
C18 C19 H19B 109.3
H19A C19 H19B 108.0
C21 C20 C19 111.7(3)
C21 C20 H20A 109.3
C19 C20 H20A 109.3
C21 C20 H20B 109.3
C19 C20 H20B 109.3
H20A C20 H20B 107.9
C20 C21 C16 110.2(3)
C20 C21 H21A 109.6
C16 C21 H21A 109.6
C20 C21 H21B 109.6
C16 C21 H21B 109.6
H21A C21 H21B 108.1
C16 P1 C10 104.37(14)
C16 P1 C4 110.09(14)
C10 P1 C4 104.46(14)
C16 P1 Pd1 112.54(10)
C10 P1 Pd1 109.70(11)
C4 P1 Pd1 114.85(11)
C2A Pd1 C1A 38.4(3)
C2A Pd1 C2B 26.1(3)
C1A Pd1 C2B 37.7(2)
C2A Pd1 C3A 32.2(3)
C1A Pd1 C3A 67.60(16)
C2B Pd1 C3A 35.7(2)
C2A Pd1 P1 132.7(3)
C1A Pd1 P1 98.17(11)
C2B Pd1 P1 132.89(18)
C3A Pd1 P1 164.88(14)
C2A Pd1 I1 123.6(3)
C1A Pd1 I1 161.33(10)
C2B Pd1 I1 124.97(17)
C3A Pd1 I1 93.73(13)
P1 Pd1 I1 100.41(2)

loop_
_geom_bond_atom_site_label_1
_geom_bond_atom_site_label_2
_geom_bond_distance
C1A C2A 1.402(11)
C1A Pd1 2.135(3)
C1A H1A 0.9900
C1A H1B 0.9900
C2A C3A 1.198(11)
C2A Pd1 2.131(8)
C2A H2A 0.9500
C3A Pd1 2.187(4)
C3A H3A 0.9900
C3A H3B 0.9900
C2B Pd1 2.150(6)
C2B H2B 0.9500
C4 C9 1.532(4)
C4 C5 1.534(4)
C4 P1 1.853(3)
C4 H4 1.0000
C5 C6 1.537(4)
C5 H5A 0.9900
C5 H5B 0.9900
C6 C7 1.527(5)
C6 H6A 0.9900
C6 H6B 0.9900
C7 C8 1.515(5)
C7 H7A 0.9900
C7 H7B 0.9900
C8 C9 1.530(4)
C8 H8A 0.9900
C8 H8B 0.9900
C9 H9A 0.9900
C9 H9B 0.9900
C10 C11 1.536(4)
C10 C15 1.541(4)
C10 P1 1.851(3)
C10 H10 1.0000
C11 C12 1.520(5)
C11 H11A 0.9900
C11 H11B 0.9900
C12 C13 1.534(5)
C12 H12A 0.9900
C12 H12B 0.9900
C13 C14 1.513(5)
C13 H13A 0.9900
C13 H13B 0.9900
C14 C15 1.529(5)
C14 H14A 0.9900
C14 H14B 0.9900
C15 H15A 0.9900
C15 H15B 0.9900
C16 C17 1.535(4)
C16 C21 1.544(4)
C16 P1 1.843(3)
C16 H16 1.0000
C17 C18 1.535(4)
C17 H17A 0.9900
C17 H17B 0.9900
C18 C19 1.526(5)
C18 H18A 0.9900
C18 H18B 0.9900
C19 C20 1.524(5)
C19 H19A 0.9900
C19 H19B 0.9900
C20 C21 1.522(4)
C20 H20A 0.9900
C20 H20B 0.9900
C21 H21A 0.9900
C21 H21B 0.9900
P1 Pd1 2.3096(8)
Pd1 I1 2.6386(3)

loop_
_geom_torsion_atom_site_label_1
_geom_torsion_atom_site_label_2
_geom_torsion_atom_site_label_3
_geom_torsion_atom_site_label_4
_geom_torsion
Pd1 C1A C2A C3A -45.8(10)
C1A C2A C3A Pd1 44.1(10)
C9 C4 C5 C6 56.7(4)
P1 C4 C5 C6 -169.6(2)
C4 C5 C6 C7 -55.5(4)
C5 C6 C7 C8 55.4(4)
C6 C7 C8 C9 -56.2(4)
C7 C8 C9 C4 57.6(4)
C5 C4 C9 C8 -57.9(4)
P1 C4 C9 C8 171.4(2)
C15 C10 C11 C12 -56.6(4)
P1 C10 C11 C12 -180.0(2)
C10 C11 C12 C13 57.5(4)
C11 C12 C13 C14 -55.6(4)
C12 C13 C14 C15 54.6(4)
C13 C14 C15 C10 -56.4(4)
C11 C10 C15 C14 56.2(4)
P1 C10 C15 C14 179.8(3)
C21 C16 C17 C18 58.6(3)
P1 C16 C17 C18 -169.3(2)
C16 C17 C18 C19 -56.5(4)
C17 C18 C19 C20 54.0(4)
C18 C19 C20 C21 -54.6(4)
C19 C20 C21 C16 57.2(4)
C17 C16 C21 C20 -58.9(3)
P1 C16 C21 C20 166.9(2)
C17 C16 P1 C10 61.2(3)
C21 C16 P1 C10 -168.7(2)
C17 C16 P1 C4 -50.4(3)
C21 C16 P1 C4 79.7(2)
C17 C16 P1 Pd1 -179.93(19)
C21 C16 P1 Pd1 -49.8(2)
C11 C10 P1 C16 -174.0(2)
C15 C10 P1 C16 64.4(3)
C11 C10 P1 C4 -58.4(3)
C15 C10 P1 C4 -180.0(2)
C11 C10 P1 Pd1 65.2(2)
C15 C10 P1 Pd1 -56.4(2)
C9 C4 P1 C16 71.3(3)
C5 C4 P1 C16 -58.7(3)
C9 C4 P1 C10 -40.2(3)
C5 C4 P1 C10 -170.2(2)
C9 C4 P1 Pd1 -160.4(2)
C5 C4 P1 Pd1 69.6(2)
C3A C2A Pd1 C1A 148.7(10)
C3A C2A Pd1 C2B 77.2(9)
C1A C2A Pd1 C2B -71.4(8)
C1A C2A Pd1 C3A -148.7(10)
C3A C2A Pd1 P1 -180.0(4)
C1A C2A Pd1 P1 31.4(7)
C3A C2A Pd1 I1 -24.9(8)
C1A C2A Pd1 I1 -173.5(3)
C2A C1A Pd1 C2B 43.0(5)
C2A C1A Pd1 C3A 17.4(6)
C2A C1A Pd1 P1 -157.3(5)
C2A C1A Pd1 I1 17.1(7)
C2A C3A Pd1 C1A -20.4(7)
C2A C3A Pd1 C2B -47.3(6)
C2A C3A Pd1 P1 0.1(10)
C2A C3A Pd1 I1 159.4(7)
C16 P1 Pd1 C2A -52.4(5)
C10 P1 Pd1 C2A 63.3(5)
C4 P1 Pd1 C2A -179.4(5)
C16 P1 Pd1 C1A -33.34(15)
C10 P1 Pd1 C1A 82.38(15)
C4 P1 Pd1 C1A -160.36(16)
C16 P1 Pd1 C2B -16.5(3)
C10 P1 Pd1 C2B 99.2(3)
C4 P1 Pd1 C2B -143.5(3)
C16 P1 Pd1 C3A -52.5(6)
C10 P1 Pd1 C3A 63.2(6)
C4 P1 Pd1 C3A -179.5(6)
C16 P1 Pd1 I1 148.50(10)
C10 P1 Pd1 I1 -95.78(11)
C4 P1 Pd1 I1 21.48(11)
